data_4087996
loop_
_publ_author_name
'Arnold, Nicole'
'Mozo, Silvia'
'Paul, Ursula'
'Radius, Udo'
'Braunschweig, Holger'

_publ_section_title
;
 Aryldihydroborane Coordination to Iridium and Osmium Hydrido Complexes
;
_journal_issue 24
_journal_name_full Organometallics
_journal_page_first 5709
_journal_paper_doi 10.1021/acs.organomet.5b00788
_journal_volume 34
_journal_year 2015
_chemical_formula_moiety 'C34 H60 B Ir P2'
_chemical_formula_sum 'C34 H60 B Ir P2'
_chemical_formula_weight 733.77
_space_group_crystal_system monoclinic
_space_group_IT_number 14
_space_group_name_Hall '-P 2ybc'
_space_group_name_H-M_alt 'P 1 21/c 1'
_atom_sites_solution_hydrogens mixed
_atom_sites_solution_secondary iterative
_audit_creation_method SHELXL-2014/7
_cell_angle_alpha 90
_cell_angle_beta 100.425(2)
_cell_angle_gamma 90
_cell_formula_units_Z 4
_cell_length_a 8.4786(6)
_cell_length_b 20.5168(15)
_cell_length_c 19.9238(14)
_cell_measurement_reflns_used 9845
_cell_measurement_temperature 100(2)
_cell_measurement_theta_max 26.83
_cell_measurement_theta_min 2.24
_cell_volume 3408.6(4)
_computing_cell_refinement 'Saint+ ver. V8.34A (Bruker AXS)'
_computing_data_collection 'APEX2 ver. 2014.9 (Bruker AXS)'
_computing_data_reduction 'Saint+ ver. V8.34A (Bruker AXS)'
_computing_molecular_graphics 'ShelXLe (Huebschle et all, 2011)'
_computing_publication_material 'SHELXL-2014/7 (Sheldrick, 2014)'
_computing_structure_refinement 'SHELXL-2014/7 (Sheldrick, 2014)'
_computing_structure_solution 'SHELXT (Sheldrick, 2012)'
_diffrn_ambient_temperature 100(2)
_diffrn_detector 'CCD area detector (Apex2)'
_diffrn_detector_area_resol_mean 8.333
_diffrn_measured_fraction_theta_full 0.999
_diffrn_measured_fraction_theta_max 0.997
_diffrn_measurement_device_type 'Bruker X8-APEX II'
_diffrn_measurement_method '\f and \w scans'
_diffrn_radiation_type MoK\a
_diffrn_radiation_wavelength 0.71073
_diffrn_reflns_av_R_equivalents 0.0400
_diffrn_reflns_av_unetI/netI 0.0223
_diffrn_reflns_Laue_measured_fraction_full 0.999
_diffrn_reflns_Laue_measured_fraction_max 0.997
_diffrn_reflns_limit_h_max 10
_diffrn_reflns_limit_h_min -10
_diffrn_reflns_limit_k_max 26
_diffrn_reflns_limit_k_min -26
_diffrn_reflns_limit_l_max 25
_diffrn_reflns_limit_l_min -25
_diffrn_reflns_number 65348
_diffrn_reflns_point_group_measured_fraction_full 0.999
_diffrn_reflns_point_group_measured_fraction_max 0.997
_diffrn_reflns_theta_full 26.000
_diffrn_reflns_theta_max 26.896
_diffrn_reflns_theta_min 2.079
_diffrn_source 'rotating anode (Nonius FR-591)'
_exptl_absorpt_coefficient_mu 4.032
_exptl_absorpt_correction_T_max 0.7454
_exptl_absorpt_correction_T_min 0.6360
_exptl_absorpt_correction_type multi-scan
_exptl_absorpt_process_details 'SadAbs 2014/5 (Bruker AXS)'
_exptl_crystal_colour colourless
_exptl_crystal_density_diffrn 1.430
_exptl_crystal_description block
_exptl_crystal_F_000 1504
_exptl_crystal_size_max 0.700
_exptl_crystal_size_mid 0.500
_exptl_crystal_size_min 0.400
_refine_diff_density_max 0.424
_refine_diff_density_min -0.566
_refine_diff_density_rms 0.075
_refine_ls_extinction_method none
_refine_ls_goodness_of_fit_ref 1.030
_refine_ls_hydrogen_treatment mixed
_refine_ls_matrix_type full
_refine_ls_number_parameters 436
_refine_ls_number_reflns 7339
_refine_ls_number_restraints 72
_refine_ls_restrained_S_all 1.032
_refine_ls_R_factor_all 0.0225
_refine_ls_R_factor_gt 0.0170
_refine_ls_shift/su_max 0.005
_refine_ls_shift/su_mean 0.000
_refine_ls_structure_factor_coef Fsqd
_refine_ls_weighting_details 'w=1/[\s^2^(Fo^2^)+(0.0082P)^2^+3.2986P] where P=(Fo^2^+2Fc^2^)/3'
_refine_ls_weighting_scheme calc
_refine_ls_wR_factor_gt 0.0329
_refine_ls_wR_factor_ref 0.0344
_reflns_Friedel_coverage 0.000
_reflns_number_gt 6528
_reflns_number_total 7339
_reflns_threshold_expression 'I > 2\s(I)'
_cod_data_source_file om5b00788_si_002.cif
_cod_data_source_block 3
_cod_original_sg_symbol_H-M 'P 21/c'
_cod_database_code 4087996
_shelx_shelxl_version_number 2014/7
_shelx_space_group_comment
;
The symmetry employed for this shelxl refinement is uniquely defined
by the following loop, which should always be used as a source of
symmetry information in preference to the above space-group names.
They are only intended as comments.
;
_shelx_estimated_absorpt_t_min 0.165
_shelx_estimated_absorpt_t_max 0.295

loop_
_space_group_symop_operation_xyz
'x, y, z'
'-x, y+1/2, -z+1/2'
'-x, -y, -z'
'x, -y-1/2, z-1/2'

loop_
_atom_site_label
_atom_site_type_symbol
_atom_site_fract_x
_atom_site_fract_y
_atom_site_fract_z
_atom_site_U_iso_or_equiv
_atom_site_adp_type
_atom_site_occupancy
_atom_site_site_symmetry_order
_atom_site_calc_flag
_atom_site_refinement_flags_posn
_atom_site_refinement_flags_adp
_atom_site_refinement_flags_occupancy
_atom_site_disorder_assembly
_atom_site_disorder_group
Ir1 Ir 0.30742(2) 0.34353(2) 0.72092(2) 0.00839(3) Uani 1 1 d . . . . .
P1 P 0.40744(7) 0.43449(3) 0.67289(3) 0.01073(11) Uani 1 1 d . . . . .
B1 B 0.2741(3) 0.29026(12) 0.61870(12) 0.0125(5) Uani 1 1 d . . . . .
C1 C 0.2178(3) 0.22023(10) 0.58768(10) 0.0119(4) Uani 1 1 d . . . . .
C2 C 0.0613(3) 0.21041(10) 0.55066(10) 0.0148(5) Uani 1 1 d . . . . .
P2 P 0.21016(7) 0.27644(3) 0.79865(3) 0.01505(12) Uani 1 1 d . . . . .
C3 C 0.0133(3) 0.14844(11) 0.52472(10) 0.0183(5) Uani 1 1 d . . . . .
C4 C 0.1244(3) 0.09831(11) 0.53219(11) 0.0193(5) Uani 1 1 d . . . . .
H4 H 0.0912 0.0563 0.5152 0.023 Uiso 1 1 calc R U . . .
C5 C 0.2825(3) 0.10751(10) 0.56372(11) 0.0171(5) Uani 1 1 d . . . . .
C6 C 0.3300(3) 0.16871(10) 0.59178(10) 0.0132(4) Uani 1 1 d . . . . .
C7 C -0.0572(3) 0.26591(12) 0.53662(12) 0.0234(5) Uani 1 1 d . . . . .
H7A H -0.1007 0.2679 0.4876 0.035 Uiso 1 1 calc R U . . .
H7B H -0.0030 0.3070 0.5513 0.035 Uiso 1 1 calc R U . . .
H7C H -0.1448 0.2588 0.5618 0.035 Uiso 1 1 calc R U . . .
H53 H 0.447(3) 0.3558(12) 0.7779(12) 0.031(7) Uiso 1 1 d . . . . .
H52 H 0.323(3) 0.3194(10) 0.5815(11) 0.012(6) Uiso 1 1 d . . . . .
H51 H 0.381(3) 0.2852(11) 0.6748(11) 0.021(6) Uiso 1 1 d . . . . .
H50 H 0.166(3) 0.3233(10) 0.6442(11) 0.014(6) Uiso 1 1 d . . . . .
C9 C 0.3994(3) 0.05146(11) 0.56595(13) 0.0286(6) Uani 1 1 d . . . . .
H9A H 0.3420 0.0124 0.5466 0.043 Uiso 1 1 calc R U . . .
H9B H 0.4500 0.0430 0.6134 0.043 Uiso 1 1 calc R U . . .
H9C H 0.4820 0.0627 0.5393 0.043 Uiso 1 1 calc R U . . .
C8 C -0.1569(3) 0.13567(13) 0.48977(12) 0.0283(6) Uani 1 1 d . . . . .
H8A H -0.1798 0.1605 0.4471 0.042 Uiso 1 1 calc R U . . .
H8B H -0.2308 0.1492 0.5197 0.042 Uiso 1 1 calc R U . . .
H8C H -0.1708 0.0890 0.4798 0.042 Uiso 1 1 calc R U . . .
C10 C 0.5033(3) 0.17981(11) 0.62444(12) 0.0211(5) Uani 1 1 d . . . . .
H10A H 0.5710 0.1471 0.6077 0.032 Uiso 1 1 calc R U . . .
H10B H 0.5147 0.1761 0.6741 0.032 Uiso 1 1 calc R U . . .
H10C H 0.5365 0.2235 0.6126 0.032 Uiso 1 1 calc R U . . .
C11 C 0.2218(2) 0.41399(10) 0.77911(10) 0.0123(4) Uani 1 1 d . . . . .
C12 C 0.2770(3) 0.47877(11) 0.77894(11) 0.0183(5) Uani 1 1 d . . . . .
C13 C 0.2104(3) 0.52795(12) 0.81277(13) 0.0279(6) Uani 1 1 d . . . . .
H13 H 0.2459 0.5716 0.8101 0.033 Uiso 1 1 calc R U . . .
C14 C 0.0926(3) 0.51361(12) 0.85038(13) 0.0271(6) Uani 1 1 d . . . . .
H14 H 0.0444 0.5474 0.8722 0.033 Uiso 1 1 calc R U . . .
C15 C 0.0458(3) 0.44978(11) 0.85581(11) 0.0191(5) Uani 1 1 d . . . . .
H15 H -0.0322 0.4396 0.8829 0.023 Uiso 1 1 calc R U . . .
C16 C 0.1118(3) 0.39985(10) 0.82194(10) 0.0133(4) Uani 1 1 d . . . . .
C17 C 0.4172(3) 0.49232(11) 0.74387(11) 0.0184(5) Uani 1 1 d . . . . .
H17A H 0.5193 0.4869 0.7765 0.022 Uiso 1 1 calc R U . . .
H17B H 0.4117 0.5376 0.7265 0.022 Uiso 1 1 calc R U . . .
C18 C 0.0675(3) 0.32963(10) 0.83159(11) 0.0163(5) Uani 1 1 d . . . . .
H18A H -0.0427 0.3211 0.8068 0.020 Uiso 1 1 calc R U . . .
H18B H 0.0707 0.3207 0.8806 0.020 Uiso 1 1 calc R U . . .
C19 C 0.3717(3) 0.25676(13) 0.87452(12) 0.0299(6) Uani 1 1 d . . . . .
C20 C 0.5207(3) 0.22978(15) 0.84942(13) 0.0409(8) Uani 1 1 d . . . . .
H20A H 0.4919 0.1897 0.8232 0.061 Uiso 1 1 calc R U . . .
H20B H 0.6049 0.2202 0.8888 0.061 Uiso 1 1 calc R U . . .
H20C H 0.5599 0.2622 0.8203 0.061 Uiso 1 1 calc R U . . .
C21 C 0.4182(3) 0.32021(15) 0.91398(12) 0.0375(7) Uani 1 1 d . . . . .
H21A H 0.4504 0.3528 0.8832 0.056 Uiso 1 1 calc R U . . .
H21B H 0.5077 0.3118 0.9515 0.056 Uiso 1 1 calc R U . . .
H21C H 0.3261 0.3365 0.9324 0.056 Uiso 1 1 calc R U . . .
C22 C 0.3214(4) 0.20782(16) 0.92515(14) 0.0486(9) Uani 1 1 d . . . . .
H22A H 0.2215 0.2225 0.9385 0.073 Uiso 1 1 calc R U . . .
H22B H 0.4059 0.2049 0.9657 0.073 Uiso 1 1 calc R U . . .
H22C H 0.3048 0.1649 0.9035 0.073 Uiso 1 1 calc R U . . .
C23 C 0.0827(3) 0.20258(11) 0.77138(12) 0.0270(6) Uani 1 1 d . . . . .
C24 C -0.0130(4) 0.17682(13) 0.82499(15) 0.0446(8) Uani 1 1 d . . . . .
H24A H -0.0699 0.2131 0.8421 0.067 Uiso 1 1 calc R U . . .
H24B H 0.0609 0.1570 0.8630 0.067 Uiso 1 1 calc R U . . .
H24C H -0.0907 0.1441 0.8039 0.067 Uiso 1 1 calc R U . . .
C25 C -0.0410(3) 0.22277(12) 0.70886(12) 0.0273(6) Uani 1 1 d . . . . .
H25A H 0.0142 0.2425 0.6747 0.041 Uiso 1 1 calc R U . . .
H25B H -0.1156 0.2545 0.7226 0.041 Uiso 1 1 calc R U . . .
H25C H -0.1006 0.1843 0.6893 0.041 Uiso 1 1 calc R U . . .
C26 C 0.1879(4) 0.14796(12) 0.75087(15) 0.0416(8) Uani 1 1 d . . . . .
H26A H 0.1199 0.1115 0.7315 0.062 Uiso 1 1 calc R U . . .
H26B H 0.2631 0.1330 0.7912 0.062 Uiso 1 1 calc R U . . .
H26C H 0.2480 0.1644 0.7168 0.062 Uiso 1 1 calc R U . . .
C27 C 0.6197(3) 0.43067(11) 0.65719(11) 0.0163(5) Uani 1 1 d . . . . .
C31 C 0.2725(3) 0.47855(10) 0.60052(11) 0.0171(5) Uani 1 1 d . . . . .
C28 C 0.6292(7) 0.4039(3) 0.5878(3) 0.0202(13) Uani 0.542(5) 1 d . U P A 1
H28A H 0.5824 0.4352 0.5527 0.030 Uiso 0.542(5) 1 calc R U P A 1
H28B H 0.5698 0.3627 0.5808 0.030 Uiso 0.542(5) 1 calc R U P A 1
H28C H 0.7417 0.3961 0.5846 0.030 Uiso 0.542(5) 1 calc R U P A 1
C29 C 0.7083(6) 0.4943(2) 0.6719(3) 0.0231(12) Uani 0.542(5) 1 d . U P A 1
H29A H 0.8187 0.4892 0.6644 0.035 Uiso 0.542(5) 1 calc R U P A 1
H29B H 0.7094 0.5069 0.7194 0.035 Uiso 0.542(5) 1 calc R U P A 1
H29C H 0.6543 0.5282 0.6414 0.035 Uiso 0.542(5) 1 calc R U P A 1
C30 C 0.7118(6) 0.3791(3) 0.7114(3) 0.0223(12) Uani 0.542(5) 1 d . U P A 1
H30A H 0.6606 0.3363 0.7034 0.033 Uiso 0.542(5) 1 calc R U P A 1
H30B H 0.7066 0.3937 0.7578 0.033 Uiso 0.542(5) 1 calc R U P A 1
H30C H 0.8242 0.3759 0.7061 0.033 Uiso 0.542(5) 1 calc R U P A 1
C32 C 0.3480(8) 0.5448(3) 0.5877(3) 0.0251(14) Uani 0.542(5) 1 d . U P A 1
H32A H 0.4427 0.5376 0.5668 0.038 Uiso 0.542(5) 1 calc R U P A 1
H32B H 0.3795 0.5679 0.6311 0.038 Uiso 0.542(5) 1 calc R U P A 1
H32C H 0.2696 0.5711 0.5569 0.038 Uiso 0.542(5) 1 calc R U P A 1
C33 C 0.1177(5) 0.4941(3) 0.6305(2) 0.0192(11) Uani 0.542(5) 1 d . U P A 1
H33A H 0.0381 0.5152 0.5954 0.029 Uiso 0.542(5) 1 calc R U P A 1
H33B H 0.1452 0.5233 0.6697 0.029 Uiso 0.542(5) 1 calc R U P A 1
H33C H 0.0731 0.4535 0.6450 0.029 Uiso 0.542(5) 1 calc R U P A 1
C34 C 0.2300(7) 0.4405(3) 0.5389(2) 0.0220(12) Uani 0.542(5) 1 d . U P A 1
H34A H 0.1641 0.4670 0.5035 0.033 Uiso 0.542(5) 1 calc R U P A 1
H34B H 0.1692 0.4019 0.5482 0.033 Uiso 0.542(5) 1 calc R U P A 1
H34C H 0.3277 0.4267 0.5230 0.033 Uiso 0.542(5) 1 calc R U P A 1
C128 C 0.6394(8) 0.3794(3) 0.6027(3) 0.0170(14) Uani 0.458(5) 1 d . U P A 2
H12A H 0.5724 0.3914 0.5591 0.026 Uiso 0.458(5) 1 calc R U P A 2
H12B H 0.6065 0.3366 0.6171 0.026 Uiso 0.458(5) 1 calc R U P A 2
H12C H 0.7520 0.3777 0.5974 0.026 Uiso 0.458(5) 1 calc R U P A 2
C129 C 0.6721(6) 0.4989(2) 0.6285(3) 0.0184(13) Uani 0.458(5) 1 d . U P A 2
H12D H 0.7867 0.4978 0.6266 0.028 Uiso 0.458(5) 1 calc R U P A 2
H12E H 0.6510 0.5343 0.6588 0.028 Uiso 0.458(5) 1 calc R U P A 2
H12F H 0.6104 0.5064 0.5826 0.028 Uiso 0.458(5) 1 calc R U P A 2
C130 C 0.7301(7) 0.4168(3) 0.7207(3) 0.0242(14) Uani 0.458(5) 1 d . U P A 2
H13A H 0.8371 0.4080 0.7108 0.036 Uiso 0.458(5) 1 calc R U P A 2
H13B H 0.6921 0.3787 0.7428 0.036 Uiso 0.458(5) 1 calc R U P A 2
H13C H 0.7351 0.4545 0.7512 0.036 Uiso 0.458(5) 1 calc R U P A 2
C132 C 0.2877(9) 0.5523(3) 0.5960(3) 0.0195(15) Uani 0.458(5) 1 d . U P A 2
H13D H 0.2198 0.5680 0.5540 0.029 Uiso 0.458(5) 1 calc R U P A 2
H13E H 0.3997 0.5639 0.5955 0.029 Uiso 0.458(5) 1 calc R U P A 2
H13F H 0.2534 0.5726 0.6355 0.029 Uiso 0.458(5) 1 calc R U P A 2
C133 C 0.0955(6) 0.4626(3) 0.6033(3) 0.0217(14) Uani 0.458(5) 1 d . U P A 2
H13G H 0.0250 0.4889 0.5693 0.033 Uiso 0.458(5) 1 calc R U P A 2
H13H H 0.0741 0.4726 0.6489 0.033 Uiso 0.458(5) 1 calc R U P A 2
H13I H 0.0753 0.4163 0.5934 0.033 Uiso 0.458(5) 1 calc R U P A 2
C134 C 0.2939(8) 0.4519(3) 0.5252(3) 0.0162(13) Uani 0.458(5) 1 d . U P A 2
H13J H 0.2145 0.4729 0.4900 0.024 Uiso 0.458(5) 1 calc R U P A 2
H13K H 0.2780 0.4046 0.5230 0.024 Uiso 0.458(5) 1 calc R U P A 2
H13L H 0.4021 0.4623 0.5174 0.024 Uiso 0.458(5) 1 calc R U P A 2

loop_
_atom_site_aniso_label
_atom_site_aniso_U_11
_atom_site_aniso_U_22
_atom_site_aniso_U_33
_atom_site_aniso_U_23
_atom_site_aniso_U_13
_atom_site_aniso_U_12
Ir1 0.00968(4) 0.00895(4) 0.00650(4) -0.00074(3) 0.00132(3) 0.00085(3)
P1 0.0092(3) 0.0100(3) 0.0137(3) -0.0017(2) 0.0041(2) -0.0006(2)
B1 0.0148(13) 0.0135(12) 0.0095(11) -0.0021(9) 0.0028(10) -0.0006(10)
C1 0.0151(11) 0.0138(10) 0.0071(9) 0.0000(8) 0.0025(8) -0.0020(9)
C2 0.0171(12) 0.0190(11) 0.0088(10) -0.0015(8) 0.0041(9) -0.0024(9)
P2 0.0218(3) 0.0147(3) 0.0101(3) 0.0048(2) 0.0068(2) 0.0055(2)
C3 0.0200(12) 0.0251(12) 0.0110(10) -0.0055(9) 0.0063(9) -0.0094(10)
C4 0.0312(14) 0.0149(11) 0.0145(10) -0.0059(9) 0.0111(10) -0.0102(10)
C5 0.0283(14) 0.0131(11) 0.0122(10) -0.0008(8) 0.0097(10) -0.0017(10)
C6 0.0186(12) 0.0125(11) 0.0091(9) -0.0005(8) 0.0042(9) -0.0008(8)
C7 0.0197(13) 0.0290(13) 0.0191(11) -0.0010(10) -0.0027(10) 0.0024(11)
C9 0.0417(17) 0.0148(12) 0.0297(13) -0.0051(10) 0.0072(12) 0.0022(11)
C8 0.0237(14) 0.0396(15) 0.0235(12) -0.0137(11) 0.0093(11) -0.0155(11)
C10 0.0206(13) 0.0188(11) 0.0235(12) -0.0037(10) 0.0029(10) 0.0039(10)
C11 0.0109(12) 0.0146(10) 0.0108(9) -0.0027(8) 0.0001(9) 0.0011(8)
C12 0.0176(12) 0.0180(12) 0.0206(11) -0.0072(9) 0.0072(10) -0.0019(9)
C13 0.0314(15) 0.0165(12) 0.0400(15) -0.0146(11) 0.0180(12) -0.0060(11)
C14 0.0284(15) 0.0230(13) 0.0344(14) -0.0147(11) 0.0179(12) -0.0004(11)
C15 0.0158(12) 0.0269(13) 0.0163(11) -0.0023(9) 0.0073(9) 0.0035(10)
C16 0.0128(11) 0.0174(11) 0.0093(10) -0.0014(8) 0.0010(8) 0.0021(9)
C17 0.0191(13) 0.0144(11) 0.0232(12) -0.0096(9) 0.0081(10) -0.0061(9)
C18 0.0184(12) 0.0188(12) 0.0133(10) 0.0022(9) 0.0067(9) 0.0030(9)
C19 0.0335(16) 0.0449(16) 0.0126(11) 0.0127(11) 0.0077(11) 0.0223(13)
C20 0.0405(18) 0.063(2) 0.0211(13) 0.0195(13) 0.0115(12) 0.0337(15)
C21 0.0257(15) 0.073(2) 0.0112(11) -0.0023(12) -0.0026(11) 0.0196(14)
C22 0.061(2) 0.065(2) 0.0239(14) 0.0285(14) 0.0208(14) 0.0361(18)
C23 0.0461(17) 0.0138(11) 0.0275(13) 0.0026(10) 0.0240(12) -0.0044(11)
C24 0.073(2) 0.0272(15) 0.0442(17) 0.0041(13) 0.0387(17) -0.0142(15)
C25 0.0331(15) 0.0226(13) 0.0298(13) -0.0084(11) 0.0156(12) -0.0160(11)
C26 0.080(2) 0.0133(13) 0.0395(15) 0.0044(11) 0.0317(16) 0.0076(14)
C27 0.0093(11) 0.0167(11) 0.0244(12) -0.0019(9) 0.0070(9) -0.0012(9)
C31 0.0138(12) 0.0153(11) 0.0235(12) 0.0078(9) 0.0068(9) 0.0031(9)
C28 0.019(2) 0.020(3) 0.024(2) 0.001(2) 0.011(2) 0.002(2)
C29 0.017(2) 0.021(2) 0.034(3) -0.0022(19) 0.012(2) -0.0037(17)
C30 0.011(2) 0.025(2) 0.031(2) 0.005(2) 0.0031(18) 0.0028(19)
C32 0.027(3) 0.022(2) 0.028(3) 0.0080(19) 0.010(2) 0.003(2)
C33 0.016(2) 0.020(2) 0.022(2) 0.0073(18) 0.0035(17) 0.0083(18)
C34 0.026(3) 0.023(2) 0.016(2) 0.0065(18) 0.001(2) 0.007(2)
C128 0.013(3) 0.019(3) 0.020(3) 0.003(2) 0.007(2) 0.003(2)
C129 0.013(2) 0.018(2) 0.026(3) -0.001(2) 0.009(2) -0.0026(18)
C130 0.017(3) 0.032(3) 0.024(2) 0.005(2) 0.002(2) 0.003(2)
C132 0.020(3) 0.018(3) 0.022(3) 0.009(2) 0.008(2) 0.003(2)
C133 0.014(2) 0.026(3) 0.025(3) 0.008(2) 0.004(2) 0.008(2)
C134 0.017(3) 0.020(2) 0.012(2) 0.0060(19) 0.002(2) 0.002(2)

loop_
_atom_type_symbol
_atom_type_description
_atom_type_scat_dispersion_real
_atom_type_scat_dispersion_imag
_atom_type_scat_source
C C 0.0033 0.0016 'International Tables Vol C Tables 4.2.6.8 and 6.1.1.4'
H H 0.0000 0.0000 'International Tables Vol C Tables 4.2.6.8 and 6.1.1.4'
B B 0.0013 0.0007 'International Tables Vol C Tables 4.2.6.8 and 6.1.1.4'
P P 0.1023 0.0942 'International Tables Vol C Tables 4.2.6.8 and 6.1.1.4'
Ir Ir -1.4442 7.9887 'International Tables Vol C Tables 4.2.6.8 and 6.1.1.4'

loop_
_geom_angle_atom_site_label_1
_geom_angle_atom_site_label_2
_geom_angle_atom_site_label_3
_geom_angle
C11 Ir1 B1 146.76(9)
C11 Ir1 P1 81.99(6)
B1 Ir1 P1 90.72(6)
C11 Ir1 P2 80.67(6)
B1 Ir1 P2 107.96(6)
P1 Ir1 P2 161.084(19)
C11 Ir1 H53 76.5(9)
B1 Ir1 H53 135.0(9)
P1 Ir1 H53 83.2(9)
P2 Ir1 H53 85.5(9)
C11 Ir1 H51 178.6(8)
B1 Ir1 H51 34.7(8)
P1 Ir1 H51 98.3(8)
P2 Ir1 H51 98.8(8)
H53 Ir1 H51 102.1(12)
C11 Ir1 H50 112.7(7)
B1 Ir1 H50 35.2(7)
P1 Ir1 H50 94.1(7)
P2 Ir1 H50 99.5(7)
H53 Ir1 H50 170.0(11)
H51 Ir1 H50 68.7(10)
C17 P1 C27 104.11(10)
C17 P1 C31 102.36(11)
C27 P1 C31 110.87(10)
C17 P1 Ir1 99.81(7)
C27 P1 Ir1 117.74(7)
C31 P1 Ir1 118.66(7)
C1 B1 Ir1 138.88(15)
C1 B1 H52 110.6(11)
Ir1 B1 H52 110.1(11)
C1 B1 H51 111.7(10)
Ir1 B1 H51 47.4(10)
H52 B1 H51 109.5(15)
C1 B1 H50 115.5(10)
Ir1 B1 H50 52.5(10)
H52 B1 H50 110.9(15)
H51 B1 H50 97.9(14)
C2 C1 C6 118.83(19)
C2 C1 B1 121.05(19)
C6 C1 B1 119.86(19)
C3 C2 C1 120.3(2)
C3 C2 C7 118.4(2)
C1 C2 C7 121.3(2)
C18 P2 C23 101.57(11)
C18 P2 C19 105.66(11)
C23 P2 C19 110.71(12)
C18 P2 Ir1 102.80(7)
C23 P2 Ir1 122.47(7)
C19 P2 Ir1 111.42(9)
C4 C3 C2 119.1(2)
C4 C3 C8 119.8(2)
C2 C3 C8 121.1(2)
C3 C4 C5 122.1(2)
C3 C4 H4 119.0
C5 C4 H4 119.0
C4 C5 C6 119.1(2)
C4 C5 C9 119.0(2)
C6 C5 C9 121.9(2)
C5 C6 C1 120.3(2)
C5 C6 C10 119.5(2)
C1 C6 C10 120.19(19)
C2 C7 H7A 109.5
C2 C7 H7B 109.5
H7A C7 H7B 109.5
C2 C7 H7C 109.5
H7A C7 H7C 109.5
H7B C7 H7C 109.5
C5 C9 H9A 109.5
C5 C9 H9B 109.5
H9A C9 H9B 109.5
C5 C9 H9C 109.5
H9A C9 H9C 109.5
H9B C9 H9C 109.5
C3 C8 H8A 109.5
C3 C8 H8B 109.5
H8A C8 H8B 109.5
C3 C8 H8C 109.5
H8A C8 H8C 109.5
H8B C8 H8C 109.5
C6 C10 H10A 109.5
C6 C10 H10B 109.5
H10A C10 H10B 109.5
C6 C10 H10C 109.5
H10A C10 H10C 109.5
H10B C10 H10C 109.5
C16 C11 C12 116.99(18)
C16 C11 Ir1 122.43(15)
C12 C11 Ir1 120.55(15)
C13 C12 C11 121.3(2)
C13 C12 C17 120.9(2)
C11 C12 C17 117.67(18)
C14 C13 C12 120.3(2)
C14 C13 H13 119.8
C12 C13 H13 119.8
C15 C14 C13 119.4(2)
C15 C14 H14 120.3
C13 C14 H14 120.3
C14 C15 C16 120.8(2)
C14 C15 H15 119.6
C16 C15 H15 119.6
C15 C16 C11 120.7(2)
C15 C16 C18 120.49(19)
C11 C16 C18 118.85(18)
C12 C17 P1 107.94(15)
C12 C17 H17A 110.1
P1 C17 H17A 110.1
C12 C17 H17B 110.1
P1 C17 H17B 110.1
H17A C17 H17B 108.4
C16 C18 P2 109.05(15)
C16 C18 H18A 109.9
P2 C18 H18A 109.9
C16 C18 H18B 109.9
P2 C18 H18B 109.9
H18A C18 H18B 108.3
C21 C19 C22 107.1(2)
C21 C19 C20 108.7(2)
C22 C19 C20 108.6(2)
C21 C19 P2 108.07(17)
C22 C19 P2 114.7(2)
C20 C19 P2 109.55(16)
C19 C20 H20A 109.5
C19 C20 H20B 109.5
H20A C20 H20B 109.5
C19 C20 H20C 109.5
H20A C20 H20C 109.5
H20B C20 H20C 109.5
C19 C21 H21A 109.5
C19 C21 H21B 109.5
H21A C21 H21B 109.5
C19 C21 H21C 109.5
H21A C21 H21C 109.5
H21B C21 H21C 109.5
C19 C22 H22A 109.5
C19 C22 H22B 109.5
H22A C22 H22B 109.5
C19 C22 H22C 109.5
H22A C22 H22C 109.5
H22B C22 H22C 109.5
C25 C23 C26 109.1(2)
C25 C23 C24 106.6(2)
C26 C23 C24 109.7(2)
C25 C23 P2 106.83(15)
C26 C23 P2 109.5(2)
C24 C23 P2 114.90(18)
C23 C24 H24A 109.5
C23 C24 H24B 109.5
H24A C24 H24B 109.5
C23 C24 H24C 109.5
H24A C24 H24C 109.5
H24B C24 H24C 109.5
C23 C25 H25A 109.5
C23 C25 H25B 109.5
H25A C25 H25B 109.5
C23 C25 H25C 109.5
H25A C25 H25C 109.5
H25B C25 H25C 109.5
C23 C26 H26A 109.5
C23 C26 H26B 109.5
H26A C26 H26B 109.5
C23 C26 H26C 109.5
H26A C26 H26C 109.5
H26B C26 H26C 109.5
C28 C27 C29 112.8(3)
C130 C27 C128 110.1(4)
C130 C27 C129 107.6(4)
C128 C27 C129 105.8(3)
C28 C27 C30 106.1(3)
C29 C27 C30 105.9(3)
C130 C27 P1 110.3(3)
C28 C27 P1 112.3(3)
C29 C27 P1 112.9(2)
C128 C27 P1 112.0(3)
C129 C27 P1 110.9(2)
C30 C27 P1 106.1(2)
C34 C31 C32 112.5(3)
C132 C31 C133 107.8(4)
C34 C31 C33 109.6(3)
C32 C31 C33 106.5(3)
C132 C31 C134 104.6(3)
C133 C31 C134 103.4(3)
C34 C31 P1 114.3(2)
C132 C31 P1 118.2(3)
C32 C31 P1 109.5(3)
C133 C31 P1 109.1(2)
C33 C31 P1 103.79(19)
C134 C31 P1 112.7(2)
C27 C28 H28A 109.5
C27 C28 H28B 109.5
H28A C28 H28B 109.5
C27 C28 H28C 109.5
H28A C28 H28C 109.5
H28B C28 H28C 109.5
C27 C29 H29A 109.5
C27 C29 H29B 109.5
H29A C29 H29B 109.5
C27 C29 H29C 109.5
H29A C29 H29C 109.5
H29B C29 H29C 109.5
C27 C30 H30A 109.5
C27 C30 H30B 109.5
H30A C30 H30B 109.5
C27 C30 H30C 109.5
H30A C30 H30C 109.5
H30B C30 H30C 109.5
C31 C32 H32A 109.5
C31 C32 H32B 109.5
H32A C32 H32B 109.5
C31 C32 H32C 109.5
H32A C32 H32C 109.5
H32B C32 H32C 109.5
C31 C33 H33A 109.5
C31 C33 H33B 109.5
H33A C33 H33B 109.5
C31 C33 H33C 109.5
H33A C33 H33C 109.5
H33B C33 H33C 109.5
C31 C34 H34A 109.5
C31 C34 H34B 109.5
H34A C34 H34B 109.5
C31 C34 H34C 109.5
H34A C34 H34C 109.5
H34B C34 H34C 109.5
C27 C128 H12A 109.5
C27 C128 H12B 109.5
H12A C128 H12B 109.5
C27 C128 H12C 109.5
H12A C128 H12C 109.5
H12B C128 H12C 109.5
C27 C129 H12D 109.5
C27 C129 H12E 109.5
H12D C129 H12E 109.5
C27 C129 H12F 109.5
H12D C129 H12F 109.5
H12E C129 H12F 109.5
C27 C130 H13A 109.5
C27 C130 H13B 109.5
H13A C130 H13B 109.5
C27 C130 H13C 109.5
H13A C130 H13C 109.5
H13B C130 H13C 109.5
C31 C132 H13D 109.5
C31 C132 H13E 109.5
H13D C132 H13E 109.5
C31 C132 H13F 109.5
H13D C132 H13F 109.5
H13E C132 H13F 109.5
C31 C133 H13G 109.5
C31 C133 H13H 109.5
H13G C133 H13H 109.5
C31 C133 H13I 109.5
H13G C133 H13I 109.5
H13H C133 H13I 109.5
C31 C134 H13J 109.5
C31 C134 H13K 109.5
H13J C134 H13K 109.5
C31 C134 H13L 109.5
H13J C134 H13L 109.5
H13K C134 H13L 109.5

loop_
_geom_bond_atom_site_label_1
_geom_bond_atom_site_label_2
_geom_bond_distance
Ir1 C11 2.065(2)
Ir1 B1 2.283(2)
Ir1 P1 2.3263(5)
Ir1 P2 2.3314(5)
Ir1 H53 1.50(3)
Ir1 H51 1.70(2)
Ir1 H50 1.81(2)
P1 C17 1.837(2)
P1 C27 1.883(2)
P1 C31 1.900(2)
B1 C1 1.602(3)
B1 H52 1.09(2)
B1 H51 1.31(2)
B1 H50 1.32(2)
C1 C2 1.411(3)
C1 C6 1.414(3)
C2 C3 1.405(3)
C2 C7 1.511(3)
P2 C18 1.836(2)
P2 C23 1.883(3)
P2 C19 1.890(3)
C3 C4 1.385(3)
C3 C8 1.507(3)
C4 C5 1.386(3)
C4 H4 0.9500
C5 C6 1.404(3)
C5 C9 1.514(3)
C6 C10 1.513(3)
C7 H7A 0.9800
C7 H7B 0.9800
C7 H7C 0.9800
C9 H9A 0.9800
C9 H9B 0.9800
C9 H9C 0.9800
C8 H8A 0.9800
C8 H8B 0.9800
C8 H8C 0.9800
C10 H10A 0.9800
C10 H10B 0.9800
C10 H10C 0.9800
C11 C16 1.404(3)
C11 C12 1.409(3)
C12 C13 1.389(3)
C12 C17 1.509(3)
C13 C14 1.385(3)
C13 H13 0.9500
C14 C15 1.378(3)
C14 H14 0.9500
C15 C16 1.398(3)
C15 H15 0.9500
C16 C18 1.510(3)
C17 H17A 0.9900
C17 H17B 0.9900
C18 H18A 0.9900
C18 H18B 0.9900
C19 C21 1.535(4)
C19 C22 1.537(4)
C19 C20 1.543(3)
C20 H20A 0.9800
C20 H20B 0.9800
C20 H20C 0.9800
C21 H21A 0.9800
C21 H21B 0.9800
C21 H21C 0.9800
C22 H22A 0.9800
C22 H22B 0.9800
C22 H22C 0.9800
C23 C25 1.533(4)
C23 C26 1.533(3)
C23 C24 1.547(3)
C24 H24A 0.9800
C24 H24B 0.9800
C24 H24C 0.9800
C25 H25A 0.9800
C25 H25B 0.9800
C25 H25C 0.9800
C26 H26A 0.9800
C26 H26B 0.9800
C26 H26C 0.9800
C27 C130 1.459(6)
C27 C28 1.504(6)
C27 C29 1.509(5)
C27 C128 1.541(7)
C27 C129 1.606(5)
C27 C30 1.610(5)
C31 C34 1.446(5)
C31 C132 1.523(7)
C31 C32 1.544(6)
C31 C133 1.546(6)
C31 C33 1.570(5)
C31 C134 1.639(6)
C28 H28A 0.9800
C28 H28B 0.9800
C28 H28C 0.9800
C29 H29A 0.9800
C29 H29B 0.9800
C29 H29C 0.9800
C30 H30A 0.9800
C30 H30B 0.9800
C30 H30C 0.9800
C32 H32A 0.9800
C32 H32B 0.9800
C32 H32C 0.9800
C33 H33A 0.9800
C33 H33B 0.9800
C33 H33C 0.9800
C34 H34A 0.9800
C34 H34B 0.9800
C34 H34C 0.9800
C128 H12A 0.9800
C128 H12B 0.9800
C128 H12C 0.9800
C129 H12D 0.9800
C129 H12E 0.9800
C129 H12F 0.9800
C130 H13A 0.9800
C130 H13B 0.9800
C130 H13C 0.9800
C132 H13D 0.9800
C132 H13E 0.9800
C132 H13F 0.9800
C133 H13G 0.9800
C133 H13H 0.9800
C133 H13I 0.9800
C134 H13J 0.9800
C134 H13K 0.9800
C134 H13L 0.9800

loop_
_geom_torsion_atom_site_label_1
_geom_torsion_atom_site_label_2
_geom_torsion_atom_site_label_3
_geom_torsion_atom_site_label_4
_geom_torsion
Ir1 B1 C1 C2 100.1(3)
Ir1 B1 C1 C6 -85.8(3)
C6 C1 C2 C3 6.8(3)
B1 C1 C2 C3 -179.03(18)
C6 C1 C2 C7 -171.95(19)
B1 C1 C2 C7 2.3(3)
C1 C2 C3 C4 -4.1(3)
C7 C2 C3 C4 174.67(19)
C1 C2 C3 C8 175.25(19)
C7 C2 C3 C8 -6.0(3)
C2 C3 C4 C5 -0.9(3)
C8 C3 C4 C5 179.8(2)
C3 C4 C5 C6 3.0(3)
C3 C4 C5 C9 -176.1(2)
C4 C5 C6 C1 -0.2(3)
C9 C5 C6 C1 178.92(19)
C4 C5 C6 C10 -178.20(19)
C9 C5 C6 C10 0.9(3)
C2 C1 C6 C5 -4.6(3)
B1 C1 C6 C5 -178.90(18)
C2 C1 C6 C10 173.39(19)
B1 C1 C6 C10 -0.9(3)
C16 C11 C12 C13 -8.0(3)
Ir1 C11 C12 C13 174.09(19)
C16 C11 C12 C17 168.8(2)
Ir1 C11 C12 C17 -9.1(3)
C11 C12 C13 C14 3.1(4)
C17 C12 C13 C14 -173.6(2)
C12 C13 C14 C15 2.2(4)
C13 C14 C15 C16 -2.3(4)
C14 C15 C16 C11 -2.9(3)
C14 C15 C16 C18 176.2(2)
C12 C11 C16 C15 7.9(3)
Ir1 C11 C16 C15 -174.26(16)
C12 C11 C16 C18 -171.3(2)
Ir1 C11 C16 C18 6.6(3)
C13 C12 C17 P1 -151.8(2)
C11 C12 C17 P1 31.4(3)
C27 P1 C17 C12 -157.15(16)
C31 P1 C17 C12 87.32(17)
Ir1 P1 C17 C12 -35.11(17)
C15 C16 C18 P2 -165.71(17)
C11 C16 C18 P2 13.5(2)
C23 P2 C18 C16 -150.82(15)
C19 P2 C18 C16 93.57(17)
Ir1 P2 C18 C16 -23.34(16)
C18 P2 C19 C21 -45.12(19)
C23 P2 C19 C21 -154.30(17)
Ir1 P2 C19 C21 65.81(17)
C18 P2 C19 C22 74.2(2)
C23 P2 C19 C22 -35.0(2)
Ir1 P2 C19 C22 -174.84(17)
C18 P2 C19 C20 -163.4(2)
C23 P2 C19 C20 87.4(2)
Ir1 P2 C19 C20 -52.5(2)
C18 P2 C23 C25 69.64(17)
C19 P2 C23 C25 -178.53(15)
Ir1 P2 C23 C25 -43.84(19)
C18 P2 C23 C26 -172.40(17)
C19 P2 C23 C26 -60.56(19)
Ir1 P2 C23 C26 74.13(19)
C18 P2 C23 C24 -48.4(2)
C19 P2 C23 C24 63.4(2)
Ir1 P2 C23 C24 -161.87(17)
C17 P1 C27 C130 52.1(3)
C31 P1 C27 C130 161.5(3)
Ir1 P1 C27 C130 -57.2(3)
C17 P1 C27 C28 -161.2(3)
C31 P1 C27 C28 -51.8(3)
Ir1 P1 C27 C28 89.5(3)
C17 P1 C27 C29 -32.3(3)
C31 P1 C27 C29 77.1(3)
Ir1 P1 C27 C29 -141.6(3)
C17 P1 C27 C128 175.0(3)
C31 P1 C27 C128 -75.6(3)
Ir1 P1 C27 C128 65.7(3)
C17 P1 C27 C129 -67.1(3)
C31 P1 C27 C129 42.3(3)
Ir1 P1 C27 C129 -176.4(3)
C17 P1 C27 C30 83.3(3)
C31 P1 C27 C30 -167.3(2)
Ir1 P1 C27 C30 -26.0(3)
C17 P1 C31 C34 -173.8(3)
C27 P1 C31 C34 75.6(3)
Ir1 P1 C31 C34 -65.3(3)
C17 P1 C31 C132 36.8(3)
C27 P1 C31 C132 -73.8(3)
Ir1 P1 C31 C132 145.3(3)
C17 P1 C31 C32 58.9(3)
C27 P1 C31 C32 -51.6(3)
Ir1 P1 C31 C32 167.5(3)
C17 P1 C31 C133 -86.7(3)
C27 P1 C31 C133 162.7(3)
Ir1 P1 C31 C133 21.8(3)
C17 P1 C31 C33 -54.5(3)
C27 P1 C31 C33 -165.0(2)
Ir1 P1 C31 C33 54.1(3)
C17 P1 C31 C134 159.0(3)
C27 P1 C31 C134 48.5(3)
Ir1 P1 C31 C134 -92.4(3)
